data_2101838
loop_
_publ_author_name
'Ferguson, George'

_publ_section_title
;
 Crystal Engineering Using Bisphenols and Trisphenols. Complexes with
 Hexamethylenetetramine (HMTA): Strings, Multiple Helices and
 Chains-of-Rings in the Crystal Structures of the Adducts of HTMA with
 4,4'-Thiodiphenol (1/1), 4,4'-Sulfonyldiphenol (1/1),
 4,4'-Isopropylidenediphenol (1/1), 1,1,1-Tris(4-hydroxyphenyl)ethane
 (1/2) and 1,3,5-Trihydroxybenzene (2/3)
;
_journal_issue 3
_journal_name_full 'Acta Crystallographica Section B'
_journal_page_first 521
_journal_page_last 533
_journal_paper_doi 10.1107/S0108768196014048
_journal_volume 53
_journal_year 1997
_chemical_formula_moiety 'C21 H28 N4 O2 '
_chemical_formula_sum 'C21 H28 N4 O2'
_chemical_formula_weight 368.47
_chemical_name_systematic ?
_space_group_IT_number 15
_symmetry_cell_setting monoclinic
_symmetry_space_group_name_Hall '-C 2yc'
_symmetry_space_group_name_H-M 'C 1 2/c 1'
_cell_angle_alpha 90.00
_cell_angle_beta 110.42(2)
_cell_angle_gamma 90.00
_cell_formula_units_Z 8
_cell_length_a 25.093(6)
_cell_length_b 7.1742(13)
_cell_length_c 23.612(7)
_cell_measurement_reflns_used 25
_cell_measurement_temperature 294.0(10)
_cell_measurement_theta_max 15.73
_cell_measurement_theta_min 7.22
_cell_volume 3983.6(18)
_computing_cell_refinement 'SET4 and CELDIM (Enraf-Nonius, 1992)'
_computing_data_collection 'CAD4  (Enraf-Nonius, 1992)'
_computing_data_reduction 'DATRD2 in NRCVAX94 (Gabe, Le Page, Charland, Lee & White, 1989)'
_computing_molecular_graphics 'NRCVAX94, PLATON (Spek, 1995a) and PLUTON (Spek 1995b)'
_computing_publication_material 'NRCVAX94, SHELXL93  and WordPerfect macro PREPCIF'
_computing_structure_refinement 'NRCVAX94 and SHELXL93 (Sheldrick, 1993)'
_computing_structure_solution 'SHELXS86 (Sheldrick, 1986)'
_diffrn_ambient_temperature 294.0(10)
_diffrn_measurement_device 'Enraf-Nonius CAD-4'
_diffrn_measurement_method \q/2\q
_diffrn_radiation_monochromator graphite
_diffrn_radiation_source 'X-ray tube'
_diffrn_radiation_type 'Molybdenum K\a'
_diffrn_radiation_wavelength 0.7107
_diffrn_reflns_av_R_equivalents 0.037
_diffrn_reflns_av_sigmaI/netI 0.1113
_diffrn_reflns_limit_h_max 24
_diffrn_reflns_limit_h_min -26
_diffrn_reflns_limit_k_max 7
_diffrn_reflns_limit_k_min 0
_diffrn_reflns_limit_l_max 24
_diffrn_reflns_limit_l_min 0
_diffrn_reflns_number 2496
_diffrn_reflns_theta_max 22
_diffrn_reflns_theta_min 2
_diffrn_standards_decay_% '2.5  corrected for by scaling'
_diffrn_standards_interval_time 60
_diffrn_standards_number 3
_exptl_absorpt_coefficient_mu 0.081
_exptl_absorpt_correction_T_max 1.0000
_exptl_absorpt_correction_T_min 1.0000
_exptl_absorpt_correction_type none
_exptl_crystal_colour colorless
_exptl_crystal_density_diffrn 1.229
_exptl_crystal_density_meas ?
_exptl_crystal_description plate
_exptl_crystal_F_000 1584
_exptl_crystal_size_max 0.38
_exptl_crystal_size_mid 0.30
_exptl_crystal_size_min 0.15
_refine_diff_density_max 0.163
_refine_diff_density_min -0.133
_refine_ls_extinction_coef 0.0024(2)
_refine_ls_extinction_method SHELXL
_refine_ls_goodness_of_fit_all 0.913
_refine_ls_goodness_of_fit_obs 1.203
_refine_ls_hydrogen_treatment 'riding (SHELXL defaults, C-H 0.93 to 0.97, O-H 0.82\%A)'
_refine_ls_matrix_type full
_refine_ls_number_parameters 247
_refine_ls_number_reflns 2441
_refine_ls_number_restraints 0
_refine_ls_restrained_S_all 0.913
_refine_ls_restrained_S_obs 1.203
_refine_ls_R_factor_all 0.1461
_refine_ls_R_factor_obs 0.0401
_refine_ls_shift/esd_max 0.000
_refine_ls_shift/esd_mean 0.000
_refine_ls_structure_factor_coef Fsqd
_refine_ls_weighting_details 'w=1/[\s^2^(Fo^2^)+(0.0444P)^2^] where P=(Fo^2^+2Fc^2^)/3'
_refine_ls_weighting_scheme calc
_refine_ls_wR_factor_all 0.1027
_refine_ls_wR_factor_obs 0.0850
_reflns_number_observed 1109
_reflns_number_total 2441
_reflns_observed_criterion >2\s(I)
_cod_data_source_file ab0361.cif
_cod_data_source_block 4g
_cod_depositor_comments
;
The following automatic conversions were performed:

'_refine_ls_weighting_scheme' value 'calc
w=1/[\s^2^(Fo^2^)+(0.0444P)^2^] where P=(Fo^2^+2Fc^2^)/3' was changed
to 'calc'. New tag '_refine_ls_weighting_details' was created. The
value of the new tag was set to 'w=1/[\s^2^(Fo^2^)+(0.0444P)^2^]
where P=(Fo^2^+2Fc^2^)/3'.

Automatic conversion script
Id: cif_fix_values 3143 2015-03-26 13:38:13Z robertas 
;
_cod_original_sg_symbol_H-M 'C 2/c'
_cod_database_code 2101838
_cod_database_fobs_code 2101838

loop_
_symmetry_equiv_pos_as_xyz
'x, y, z'
'-x, y, -z+1/2'
'x+1/2, y+1/2, z'
'-x+1/2, y+1/2, -z+1/2'
'-x, -y, -z'
'x, -y, z-1/2'
'-x+1/2, -y+1/2, -z'
'x+1/2, -y+1/2, z-1/2'

loop_
_atom_site_aniso_label
_atom_site_aniso_U_11
_atom_site_aniso_U_22
_atom_site_aniso_U_33
_atom_site_aniso_U_12
_atom_site_aniso_U_13
_atom_site_aniso_U_23
O1 0.051(2) 0.067(2) 0.053(2) 0.0007(15) -0.0019(13) 0.0028(14)
O2 0.074(2) 0.063(2) 0.082(2) 0.024(2) 0.0410(15) 0.026(2)
C11 0.048(2) 0.051(3) 0.037(2) -0.007(2) 0.013(2) 0.004(2)
C12 0.053(2) 0.057(3) 0.041(2) -0.011(2) 0.012(2) 0.013(2)
C13 0.053(2) 0.050(3) 0.050(2) -0.014(2) 0.013(2) -0.001(2)
C14 0.034(2) 0.061(3) 0.045(2) 0.002(2) 0.013(2) 0.004(2)
C15 0.050(2) 0.064(3) 0.044(2) 0.001(2) 0.010(2) 0.017(2)
C16 0.051(2) 0.063(3) 0.052(2) -0.013(2) 0.008(2) 0.008(2)
C21 0.049(2) 0.048(3) 0.037(2) -0.017(2) 0.004(2) -0.003(2)
C22 0.072(3) 0.061(3) 0.044(2) -0.020(3) 0.027(2) -0.007(2)
C23 0.058(3) 0.047(3) 0.061(2) -0.008(2) 0.030(2) -0.010(2)
C24 0.047(2) 0.042(2) 0.052(3) -0.003(2) 0.021(2) 0.003(2)
C25 0.049(2) 0.055(3) 0.047(2) 0.000(2) 0.020(2) 0.010(2)
C26 0.049(2) 0.049(3) 0.052(2) 0.000(2) 0.017(2) 0.003(2)
C3 0.074(3) 0.050(3) 0.045(2) -0.009(2) 0.003(2) 0.009(2)
C31 0.093(4) 0.121(4) 0.089(3) -0.065(3) -0.015(3) 0.046(3)
C32 0.199(6) 0.053(3) 0.058(3) 0.014(4) 0.012(3) 0.005(2)
N1 0.042(2) 0.048(2) 0.048(2) -0.001(2) 0.009(2) 0.000(2)
N3 0.054(2) 0.046(2) 0.044(2) 0.003(2) 0.011(2) -0.005(2)
N5 0.071(2) 0.052(2) 0.074(2) -0.010(2) 0.038(2) 0.001(2)
N10 0.045(2) 0.039(2) 0.049(2) -0.001(2) 0.013(2) -0.005(2)
C2 0.051(2) 0.041(2) 0.056(2) 0.008(2) 0.007(2) -0.003(2)
C4 0.099(3) 0.068(3) 0.053(3) 0.013(3) 0.033(3) 0.013(2)
C6 0.052(3) 0.069(3) 0.085(3) -0.004(3) 0.031(2) -0.006(3)
C7 0.059(2) 0.063(3) 0.041(2) -0.010(2) 0.011(2) 0.000(2)
C8 0.046(2) 0.043(2) 0.060(2) 0.005(2) 0.008(2) 0.002(2)
C9 0.067(3) 0.040(3) 0.079(3) -0.008(2) 0.023(2) -0.004(2)

loop_
_atom_site_label
_atom_site_fract_x
_atom_site_fract_y
_atom_site_fract_z
_atom_site_U_iso_or_equiv
_atom_site_thermal_displace_type
_atom_site_calc_flag
_atom_site_refinement_flags
_atom_site_occupancy
_atom_site_type_symbol
O1 -0.04876(10) -0.0950(3) 0.04983(10) 0.0623(8) Uani d . 1 O
O2 0.22618(11) -0.4460(4) 0.43906(12) 0.0693(8) Uani d . 1 O
C11 0.08189(14) 0.0615(5) 0.20871(14) 0.0457(9) Uani d . 1 C
C12 0.05202(14) -0.1023(5) 0.20450(14) 0.0519(10) Uani d . 1 C
C13 0.00836(14) -0.1524(5) 0.15179(15) 0.0522(10) Uani d . 1 C
C14 -0.00589(14) -0.0407(6) 0.1018(2) 0.0470(10) Uani d . 1 C
C15 0.02396(14) 0.1229(5) 0.10500(14) 0.0540(11) Uani d . 1 C
C16 0.06696(14) 0.1725(5) 0.1577(2) 0.0582(11) Uani d . 1 C
C21 0.15080(15) -0.0314(5) 0.31179(15) 0.0472(10) Uani d . 1 C
C22 0.1878(2) -0.1635(6) 0.3036(2) 0.0575(11) Uani d . 1 C
C23 0.21209(14) -0.3022(5) 0.3455(2) 0.0529(10) Uani d . 1 C
C24 0.19943(14) -0.3125(5) 0.3976(2) 0.0463(9) Uani d . 1 C
C25 0.16157(14) -0.1882(5) 0.40633(15) 0.0492(10) Uani d . 1 C
C26 0.13783(13) -0.0498(5) 0.36396(15) 0.0501(10) Uani d . 1 C
C3 0.1277(2) 0.1290(5) 0.26752(15) 0.0611(11) Uani d . 1 C
C31 0.1778(2) 0.2192(6) 0.2535(2) 0.114(2) Uani d . 1 C
C32 0.1000(2) 0.2801(6) 0.2941(2) 0.112(2) Uani d . 1 C
N1 -0.10450(11) 0.2092(4) -0.01872(12) 0.0482(8) Uani d . 1 N
N3 -0.18874(12) 0.2484(4) -0.10879(12) 0.0494(8) Uani d . 1 N
N5 -0.11403(14) 0.4844(4) -0.08227(15) 0.0626(9) Uani d . 1 N
N10 -0.17417(11) 0.4506(4) -0.02115(11) 0.0456(8) Uani d . 1 N
C2 -0.14826(14) 0.1172(5) -0.06996(14) 0.0524(10) Uani d . 1 C
C4 -0.1572(2) 0.3843(6) -0.1312(2) 0.0715(12) Uani d . 1 C
C6 -0.0753(2) 0.3471(6) -0.0439(2) 0.0670(12) Uani d . 1 C
C7 -0.13371(15) 0.3126(5) 0.01511(14) 0.0564(10) Uani d . 1 C
C8 -0.21553(14) 0.3509(5) -0.07254(15) 0.0521(10) Uani d . 1 C
C9 -0.1427(2) 0.5806(5) -0.0465(2) 0.0628(11) Uani d . 1 C
H1 -0.0604 -0.0041 0.0279 0.094 Uiso calc R 1 H
H2 0.2103 -0.4558 0.4639 0.104 Uiso calc R 1 H
H12 0.06136 -0.1812 0.23780 0.062 Uiso calc R 1 H
H13 -0.01138 -0.2630 0.15046 0.063 Uiso calc R 1 H
H15 0.01501 0.2002 0.07135 0.065 Uiso calc R 1 H
H16 0.08643 0.2836 0.1589 0.070 Uiso calc R 1 H
H22 0.1967 -0.1587 0.2685 0.069 Uiso calc R 1 H
H23 0.23683 -0.3880 0.3384 0.063 Uiso calc R 1 H
H25 0.15174 -0.1965 0.44075 0.059 Uiso calc R 1 H
H26 0.11232 0.0334 0.37080 0.060 Uiso calc R 1 H
H31A 0.1638 0.3206 0.2257 0.170 Uiso calc R 1 H
H31B 0.1952 0.1278 0.2359 0.170 Uiso calc R 1 H
H31C 0.2053 0.2653 0.2903 0.170 Uiso calc R 1 H
H32A 0.0860 0.3785 0.2651 0.168 Uiso calc R 1 H
H32B 0.1276 0.3294 0.3302 0.168 Uiso calc R 1 H
H32C 0.0690 0.2268 0.3035 0.168 Uiso calc R 1 H
H2A -0.12981 0.0501 -0.09368 0.063 Uiso calc R 1 H
H2B -0.16854 0.0271 -0.05445 0.063 Uiso calc R 1 H
H4A -0.1838 0.4737 -0.1569 0.086 Uiso calc R 1 H
H4B -0.1389 0.3202 -0.1557 0.086 Uiso calc R 1 H
H6A -0.0467 0.4109 -0.0110 0.080 Uiso calc R 1 H
H6B -0.0561 0.2825 -0.0674 0.080 Uiso calc R 1 H
H7A -0.10557 0.3756 0.04872 0.068 Uiso calc R 1 H
H7B -0.15381 0.2250 0.03171 0.068 Uiso calc R 1 H
H8A -0.23695 0.2644 -0.05721 0.063 Uiso calc R 1 H
H8B -0.24212 0.4403 -0.09815 0.063 Uiso calc R 1 H
H9A -0.1690 0.6714 -0.0718 0.075 Uiso calc R 1 H
H9B -0.1147 0.6472 -0.0137 0.075 Uiso calc R 1 H

loop_
_atom_type_symbol
_atom_type_description
_atom_type_scat_dispersion_real
_atom_type_scat_dispersion_imag
_atom_type_scat_source
C C 0.0033 0.0016 'International Tables Vol C Tables 4.2.6.8 and 6.1.1.4'
H H 0.0000 0.0000 'International Tables Vol C Tables 4.2.6.8 and 6.1.1.4'
N N 0.0061 0.0033 'International Tables Vol C Tables 4.2.6.8 and 6.1.1.4'
O O 0.0106 0.0060 'International Tables Vol C Tables 4.2.6.8 and 6.1.1.4'

loop_
_geom_angle_atom_site_label_1
_geom_angle_atom_site_label_2
_geom_angle_atom_site_label_3
_geom_angle
C12 C11 C3 123.3(3)
C16 C11 C3 119.7(3)
C12 C11 C16 116.9(3)
C11 C12 C13 121.6(3)
C12 C13 C14 120.6(3)
O1 C14 C13 119.5(3)
O1 C14 C15 121.9(3)
C13 C14 C15 118.6(3)
C14 C15 C16 120.5(3)
C11 C16 C15 121.8(4)
C26 C21 C3 122.0(4)
C22 C21 C3 122.1(4)
C22 C21 C26 115.8(3)
C21 C22 C23 122.7(3)
C22 C23 C24 119.7(4)
O2 C24 C25 122.9(3)
O2 C24 C23 118.0(3)
C23 C24 C25 119.2(3)
C24 C25 C26 120.2(3)
C21 C26 C25 122.3(4)
C11 C3 C21 111.5(3)
C11 C3 C31 110.2(3)
C11 C3 C32 106.7(3)
C21 C3 C31 108.6(3)
C21 C3 C32 111.7(3)
C31 C3 C32 108.0(4)
C2 N1 C7 107.7(3)
C2 N1 C6 107.5(3)
C6 N1 C7 107.1(3)
C2 N3 C4 108.2(3)
C2 N3 C8 108.7(3)
C4 N3 C8 107.1(3)
C4 N5 C6 107.9(3)
C4 N5 C9 108.0(3)
C6 N5 C9 108.5(3)
C7 N10 C8 107.4(3)
C7 N10 C9 107.8(3)
C8 N10 C9 107.1(3)
N1 C2 N3 112.6(3)
N3 C4 N5 112.6(3)
N1 C6 N5 112.8(3)
N1 C7 N10 113.7(3)
N3 C8 N10 113.0(3)
N5 C9 N10 112.1(3)

loop_
_geom_bond_atom_site_label_1
_geom_bond_atom_site_label_2
_geom_bond_distance
O1 C14 1.377(4)
O2 C24 1.366(4)
C11 C3 1.540(4)
C11 C12 1.379(4)
C11 C16 1.382(4)
C12 C13 1.388(4)
C13 C14 1.366(4)
C14 C15 1.380(4)
C15 C16 1.379(4)
C21 C3 1.527(5)
C21 C22 1.387(4)
C21 C26 1.386(4)
C22 C23 1.386(4)
C23 C24 1.378(4)
C24 C25 1.370(4)
C25 C26 1.387(4)
C3 C32 1.536(5)
C3 C31 1.547(5)
N1 C2 1.476(4)
N1 C6 1.474(4)
N1 C7 1.461(4)
N3 C2 1.452(4)
N3 C4 1.466(4)
N3 C8 1.458(4)
N5 C4 1.467(4)
N5 C6 1.456(4)
N5 C9 1.460(4)
N10 C7 1.462(4)
N10 C8 1.477(4)
N10 C9 1.477(4)

loop_
_geom_torsion_atom_site_label_1
_geom_torsion_atom_site_label_2
_geom_torsion_atom_site_label_3
_geom_torsion_atom_site_label_4
_geom_torsion
C16 C11 C12 C13 -1.0(5)
C3 C11 C12 C13 175.6(3)
C11 C12 C13 C14 0.9(5)
C12 C13 C14 O1 179.0(3)
C12 C13 C14 C15 -0.1(5)
C13 C14 C15 C16 -0.4(5)
O1 C14 C15 C16 -179.5(3)
C14 C15 C16 C11 0.3(5)
C12 C11 C16 C15 0.4(5)
C3 C11 C16 C15 -176.3(3)
C26 C21 C22 C23 -2.1(5)
C3 C21 C22 C23 175.5(3)
C21 C22 C23 C24 0.2(5)
C22 C23 C24 O2 -177.1(3)
C22 C23 C24 C25 1.9(5)
O2 C24 C25 C26 176.8(3)
C23 C24 C25 C26 -2.2(5)
C22 C21 C26 C25 1.9(5)
C3 C21 C26 C25 -175.7(3)
C24 C25 C26 C21 0.2(5)
C26 C21 C3 C32 11.3(5)
C22 C21 C3 C32 -166.1(3)
C26 C21 C3 C11 -108.0(4)
C22 C21 C3 C11 74.6(4)
C26 C21 C3 C31 130.3(4)
C22 C21 C3 C31 -47.1(4)
C12 C11 C3 C21 20.7(5)
C16 C11 C3 C21 -162.9(3)
C12 C11 C3 C32 -101.5(4)
C16 C11 C3 C32 74.9(4)
C12 C11 C3 C31 141.4(4)
C16 C11 C3 C31 -42.2(5)
C8 N3 C2 N1 -57.8(4)
C4 N3 C2 N1 58.2(4)
C7 N1 C2 N3 57.4(4)
C6 N1 C2 N3 -57.8(4)
C2 N3 C4 N5 -58.2(4)
C8 N3 C4 N5 58.8(4)
C6 N5 C4 N3 57.9(4)
C9 N5 C4 N3 -59.2(4)
C9 N5 C6 N1 58.8(4)
C4 N5 C6 N1 -58.1(4)
C7 N1 C6 N5 -57.7(4)
C2 N1 C6 N5 57.8(4)
C6 N1 C7 N10 57.6(4)
C2 N1 C7 N10 -57.8(4)
C8 N10 C7 N1 57.3(4)
C9 N10 C7 N1 -57.8(4)
C2 N3 C8 N10 57.7(4)
C4 N3 C8 N10 -59.0(4)
C7 N10 C8 N3 -56.7(4)
C9 N10 C8 N3 58.8(4)
C6 N5 C9 N10 -58.1(4)
C4 N5 C9 N10 58.6(4)
C7 N10 C9 N5 57.2(4)
C8 N10 C9 N5 -58.1(4)
C13 C24 O1 H1 161
C15 C24 O1 H1 -20
C23 C24 O2 H2 -167
C25 C24 O2 H2 14

loop_
_cod_related_entry_id
_cod_related_entry_database
_cod_related_entry_code
1 ChemSpider 21140761
